data_4065424
loop_
_publ_author_name
'Sinenkov, Mikhail'
'Kirillov, Evgeny'
'Roisnel, Thierry'
'Fukin, Georgy'
'Trifonov, Alexander'
'Carpentier, Jean-Fran\,cois'

_publ_section_title
;
 Rare-Earth Complexes with Multidentate Tethered Phenoxy-Amidinate
 Ligands: Synthesis, Structure, and Activity in Ring-Opening
 Polymerization of Lactide
;
_journal_issue 20
_journal_name_full Organometallics
_journal_page_first 5509
_journal_paper_doi 10.1021/om200786u
_journal_volume 30
_journal_year 2011
_chemical_compound_source 'synthesis as described'
_chemical_formula_moiety 'C86 H124 Li N4 O4 Y'
_chemical_formula_sum 'C86 H124 Li N4 O4 Y'
_chemical_formula_weight 1373.74
_chemical_name_systematic
;
 ?
;
_space_group_IT_number 2
_symmetry_cell_setting triclinic
_symmetry_Int_Tables_number 2
_symmetry_space_group_name_Hall '-P 1'
_symmetry_space_group_name_H-M 'P -1'
_atom_sites_solution_hydrogens geom
_atom_sites_solution_primary direct
_atom_sites_solution_secondary difmap
_audit_conform_dict_location ftp://ftp.iucr.org/pub/cif_core.dic
_audit_conform_dict_name cif_core.dic
_audit_conform_dict_version 2.3
_audit_creation_date 2010-06-08T11:04:02-00:00
_audit_creation_method 'WinGX routine CIF_UPDATE'
_cell_angle_alpha 69.097(2)
_cell_angle_beta 86.053(2)
_cell_angle_gamma 86.704(2)
_cell_formula_units_Z 2
_cell_length_a 15.7656(4)
_cell_length_b 16.5607(5)
_cell_length_c 20.7358(7)
_cell_measurement_reflns_used 7824
_cell_measurement_temperature 150(2)
_cell_measurement_theta_max 23.13
_cell_measurement_theta_min 2.34
_cell_measurement_wavelength 0.71073
_cell_volume 5042.4(3)
_computing_cell_refinement 'Bruker SMART (Bruker, 2002)'
_computing_data_collection 'Bruker SAINT (Bruker, 2002)'
_computing_data_reduction 'Bruker SAINT (Bruker, 2002)'
_computing_molecular_graphics 'Ortep-3 for Windows (Farrugia, 1997)'
_computing_publication_material
;
           WinGX publication routines (Farrugia, 1999),
           CRYSCAL (T. Roisnel, local program)
;
_computing_structure_refinement 'SHELXL-97 (Sheldrick, 1997)'
_computing_structure_solution 'SIR97 (Altomare et al., 1999))'
_diffrn_ambient_temperature 150(2)
_diffrn_detector 'CCD plate'
_diffrn_measured_fraction_theta_full 0.993
_diffrn_measured_fraction_theta_max 0.993
_diffrn_measurement_device_type 'APEXII, Bruker-AXS'
_diffrn_measurement_method 'CCD rotation images, thin slices'
_diffrn_radiation_monochromator graphite
_diffrn_radiation_probe x-ray
_diffrn_radiation_type MoK\a
_diffrn_radiation_wavelength 0.71073
_diffrn_reflns_av_R_equivalents 0.0578
_diffrn_reflns_av_unetI/netI 0.1141
_diffrn_reflns_limit_h_max 20
_diffrn_reflns_limit_h_min -20
_diffrn_reflns_limit_k_max 20
_diffrn_reflns_limit_k_min -21
_diffrn_reflns_limit_l_max 26
_diffrn_reflns_limit_l_min -26
_diffrn_reflns_number 49351
_diffrn_reflns_theta_full 27.45
_diffrn_reflns_theta_max 27.45
_diffrn_reflns_theta_min 3.41
_exptl_absorpt_coefficient_mu 0.618
_exptl_absorpt_correction_T_max 0.911
_exptl_absorpt_correction_T_min 0.780
_exptl_absorpt_correction_type multi-scan
_exptl_absorpt_process_details
;
  [Sheldrick, G.M. (2002). SADABS Bruker AXS Inc., Madison, Wisconsin, USA]
;
_exptl_crystal_colour colourless
_exptl_crystal_density_diffrn 0.905
_exptl_crystal_density_method 'not measured'
_exptl_crystal_description prism
_exptl_crystal_F_000 1484
_exptl_crystal_size_max 0.23
_exptl_crystal_size_mid 0.21
_exptl_crystal_size_min 0.15
_platon_squeeze_details
;
;
_refine_diff_density_max 0.825
_refine_diff_density_min -0.576
_refine_diff_density_rms 0.074
_refine_ls_extinction_method none
_refine_ls_goodness_of_fit_ref 0.964
_refine_ls_hydrogen_treatment constr
_refine_ls_matrix_type full
_refine_ls_number_parameters 879
_refine_ls_number_reflns 22905
_refine_ls_number_restraints 0
_refine_ls_restrained_S_all 0.964
_refine_ls_R_factor_all 0.1056
_refine_ls_R_factor_gt 0.0618
_refine_ls_shift/su_max 0.012
_refine_ls_shift/su_mean 0
_refine_ls_structure_factor_coef Fsqd
_refine_ls_weighting_details 'calc w=1/[\s^2^(Fo^2^)+(0.0923P)^2^+0.0000P] where P=(Fo^2^+2Fc^2^)/3'
_refine_ls_weighting_scheme calc
_refine_ls_wR_factor_gt 0.1619
_refine_ls_wR_factor_ref 0.1759
_reflns_number_gt 13696
_reflns_number_total 22905
_reflns_threshold_expression >2sigma(I)
_cod_data_source_file om200786u_si_001.cif
_cod_data_source_block 7
_cod_database_code 4065424

loop_
_symmetry_equiv_pos_as_xyz
'x, y, z'
'-x, -y, -z'

loop_
_atom_site_label
_atom_site_type_symbol
_atom_site_fract_x
_atom_site_fract_y
_atom_site_fract_z
_atom_site_U_iso_or_equiv
_atom_site_adp_type
_atom_site_occupancy
_atom_site_symmetry_multiplicity
_atom_site_calc_flag
_atom_site_refinement_flags
_atom_site_disorder_assembly
_atom_site_disorder_group
Y1 Y 0.261206(16) 0.051798(18) 0.724527(15) 0.02352(9) Uani 1 1 d . A .
O1 O 0.23672(12) 0.09753(13) 0.60932(10) 0.0322(5) Uani 1 1 d . . .
C2A C 0.16004(19) 0.0791(2) 0.58211(17) 0.0378(8) Uani 0.814(6) 1 d P A 1
H2A1 H 0.11 0.1117 0.5931 0.045 Uiso 0.814(6) 1 calc PR A 1
H2A2 H 0.1488 0.0165 0.6018 0.045 Uiso 0.814(6) 1 calc PR A 1
C3A C 0.1784(3) 0.1076(3) 0.5054(2) 0.0402(11) Uani 0.814(6) 1 d P A 1
H3A1 H 0.1255 0.1255 0.4802 0.048 Uiso 0.814(6) 1 calc PR A 1
H3A2 H 0.2082 0.0609 0.4924 0.048 Uiso 0.814(6) 1 calc PR A 1
C4A C 0.2350(2) 0.1835(2) 0.49104(18) 0.0453(9) Uani 0.814(6) 1 d P A 1
H4A1 H 0.2691 0.195 0.447 0.054 Uiso 0.814(6) 1 calc PR A 1
H4A2 H 0.2013 0.2364 0.4893 0.054 Uiso 0.814(6) 1 calc PR A 1
C5A C 0.2904(2) 0.1536(2) 0.55127(17) 0.0389(8) Uani 0.814(6) 1 d P A 1
H5A1 H 0.3412 0.1207 0.5418 0.047 Uiso 0.814(6) 1 calc PR A 1
H5A2 H 0.3092 0.2033 0.5617 0.047 Uiso 0.814(6) 1 calc PR A 1
C2B C 0.16004(19) 0.0791(2) 0.58211(17) 0.0378(8) Uani 0.186(6) 1 d P A 2
H2B1 H 0.1109 0.0721 0.6158 0.045 Uiso 0.186(6) 1 calc PR A 2
H2B2 H 0.1685 0.0259 0.5707 0.045 Uiso 0.186(6) 1 calc PR A 2
C3B C 0.1464(11) 0.1599(13) 0.5159(10) 0.0402(11) Uani 0.186(6) 1 d P A 2
H3B1 H 0.1159 0.1455 0.4815 0.048 Uiso 0.186(6) 1 calc PR A 2
H3B2 H 0.1146 0.2071 0.5269 0.048 Uiso 0.186(6) 1 calc PR A 2
C4B C 0.2350(2) 0.1835(2) 0.49104(18) 0.0453(9) Uani 0.186(6) 1 d P A 2
H4B1 H 0.2379 0.2469 0.4678 0.054 Uiso 0.186(6) 1 calc PR A 2
H4B2 H 0.2549 0.1559 0.4572 0.054 Uiso 0.186(6) 1 calc PR A 2
C5B C 0.2904(2) 0.1536(2) 0.55127(17) 0.0389(8) Uani 0.186(6) 1 d P A 2
H5B1 H 0.3412 0.1207 0.5418 0.047 Uiso 0.186(6) 1 calc PR A 2
H5B2 H 0.3092 0.2033 0.5617 0.047 Uiso 0.186(6) 1 calc PR A 2
O11 O 0.12761(11) 0.05728(12) 0.75299(11) 0.0286(5) Uani 1 1 d . . .
C12 C 0.06144(17) 0.00724(19) 0.75688(15) 0.0269(6) Uani 1 1 d . A .
C13 C -0.02314(18) 0.0431(2) 0.74510(16) 0.0327(7) Uani 1 1 d . . .
C14 C -0.04444(19) 0.1386(2) 0.73603(19) 0.0395(8) Uani 1 1 d . A .
C15 C 0.0005(3) 0.1992(2) 0.6698(2) 0.0701(13) Uani 1 1 d . . .
H15A H -0.0179 0.1877 0.6298 0.105 Uiso 1 1 calc R A .
H15B H 0.0622 0.1892 0.6727 0.105 Uiso 1 1 calc R . .
H15C H -0.0142 0.2595 0.6646 0.105 Uiso 1 1 calc R . .
C16 C -0.0159(2) 0.1573(2) 0.7980(2) 0.0548(10) Uani 1 1 d . . .
H16A H -0.0298 0.2179 0.792 0.082 Uiso 1 1 calc R A .
H16B H 0.0457 0.1464 0.8014 0.082 Uiso 1 1 calc R . .
H16C H -0.0453 0.1197 0.8403 0.082 Uiso 1 1 calc R . .
C17 C -0.1409(2) 0.1609(3) 0.7311(3) 0.0736(14) Uani 1 1 d . . .
H17A H -0.1616 0.1491 0.692 0.11 Uiso 1 1 calc R A .
H17B H -0.1512 0.2222 0.7244 0.11 Uiso 1 1 calc R . .
H17C H -0.171 0.1254 0.7739 0.11 Uiso 1 1 calc R . .
C18 C -0.08658(19) -0.0109(2) 0.74446(17) 0.0371(8) Uani 1 1 d . A .
H18 H -0.1426 0.0134 0.7361 0.044 Uiso 1 1 calc R . .
C19 C -0.0736(2) -0.0987(2) 0.75523(19) 0.0412(8) Uani 1 1 d . . .
C20A C -0.1482(2) -0.1558(2) 0.7553(2) 0.0599(12) Uani 0.5 1 d P A 1
C21A C -0.1973(3) -0.1174(3) 0.6925(2) 0.0738(14) Uani 0.5 1 d P A 1
H21A H -0.2009 -0.0543 0.6796 0.111 Uiso 0.5 1 calc PR A 1
H21B H -0.2547 -0.14 0.7017 0.111 Uiso 0.5 1 calc PR A 1
H21C H -0.1686 -0.1323 0.6545 0.111 Uiso 0.5 1 calc PR A 1
C22A C -0.2225(8) -0.1375(7) 0.8154(9) 0.087(2) Uani 0.5 1 d P A 1
H22A H -0.2413 -0.0764 0.7989 0.131 Uiso 0.5 1 calc PR A 1
H22B H -0.1963 -0.152 0.8599 0.131 Uiso 0.5 1 calc PR A 1
H22C H -0.2715 -0.1737 0.8212 0.131 Uiso 0.5 1 calc PR A 1
C23A C -0.1303(7) -0.2496(7) 0.7892(6) 0.087(2) Uani 0.5 1 d P A 1
H23A H -0.1825 -0.2809 0.7936 0.131 Uiso 0.5 1 calc PR A 1
H23B H -0.1094 -0.261 0.8352 0.131 Uiso 0.5 1 calc PR A 1
H23C H -0.0869 -0.269 0.7612 0.131 Uiso 0.5 1 calc PR A 1
C20B C -0.1482(2) -0.1558(2) 0.7553(2) 0.0599(12) Uani 0.5 1 d P A 2
C21B C -0.1973(3) -0.1174(3) 0.6925(2) 0.0738(14) Uani 0.5 1 d P A 2
H21D H -0.1586 -0.1056 0.6514 0.111 Uiso 0.5 1 calc PR A 2
H21E H -0.2257 -0.0632 0.6925 0.111 Uiso 0.5 1 calc PR A 2
H21F H -0.24 -0.1578 0.6919 0.111 Uiso 0.5 1 calc PR A 2
C22B C -0.2039(8) -0.1752(7) 0.8180(9) 0.087(2) Uani 0.5 1 d P A 2
H22D H -0.2036 -0.1275 0.8355 0.131 Uiso 0.5 1 calc PR A 2
H22E H -0.1835 -0.2288 0.8531 0.131 Uiso 0.5 1 calc PR A 2
H22F H -0.262 -0.1822 0.8072 0.131 Uiso 0.5 1 calc PR A 2
C23B C -0.1096(6) -0.2361(7) 0.7384(6) 0.087(2) Uani 0.5 1 d P A 2
H23D H -0.1528 -0.2798 0.7489 0.131 Uiso 0.5 1 calc PR A 2
H23E H -0.0606 -0.2606 0.7666 0.131 Uiso 0.5 1 calc PR A 2
H23F H -0.0914 -0.2178 0.6893 0.131 Uiso 0.5 1 calc PR A 2
C24 C 0.00820(18) -0.1333(2) 0.77097(16) 0.0309(7) Uani 1 1 d . A .
H24 H 0.019 -0.1932 0.7799 0.037 Uiso 1 1 calc R . .
C25 C 0.07479(17) -0.08354(18) 0.77421(15) 0.0244(6) Uani 1 1 d . . .
C26 C 0.15774(16) -0.13094(17) 0.79848(14) 0.0215(6) Uani 1 1 d . A .
N27 N 0.16198(14) -0.20598(15) 0.84753(12) 0.0253(5) Uani 1 1 d . . .
C28 C 0.09388(17) -0.25367(18) 0.88748(15) 0.0259(6) Uani 1 1 d . A .
C29 C 0.04061(18) -0.22812(19) 0.93534(16) 0.0302(7) Uani 1 1 d . . .
C30 C 0.0507(2) -0.1432(2) 0.94609(17) 0.0382(8) Uani 1 1 d . A .
H30 H 0.0966 -0.1114 0.9124 0.046 Uiso 1 1 calc R . .
C31 C -0.0294(2) -0.0859(2) 0.93222(19) 0.0479(9) Uani 1 1 d . . .
H31A H -0.0198 -0.0322 0.9398 0.072 Uiso 1 1 calc R A .
H31B H -0.0762 -0.1161 0.9636 0.072 Uiso 1 1 calc R . .
H31C H -0.0442 -0.0725 0.8843 0.072 Uiso 1 1 calc R . .
C32 C 0.0797(2) -0.1597(2) 1.01933(18) 0.0490(9) Uani 1 1 d . . .
H32A H 0.086 -0.1042 1.0252 0.073 Uiso 1 1 calc R A .
H32B H 0.1343 -0.1921 1.0257 0.073 Uiso 1 1 calc R . .
H32C H 0.037 -0.1932 1.0536 0.073 Uiso 1 1 calc R . .
C33 C -0.0219(2) -0.2840(2) 0.97509(18) 0.0388(8) Uani 1 1 d . A .
H33 H -0.0584 -0.2661 1.0063 0.047 Uiso 1 1 calc R . .
C34 C -0.0329(2) -0.3637(2) 0.97101(18) 0.0414(8) Uani 1 1 d . . .
H34 H -0.0764 -0.3998 0.9984 0.05 Uiso 1 1 calc R A .
C35 C 0.0210(2) -0.3901(2) 0.92578(18) 0.0372(8) Uani 1 1 d . A .
H35 H 0.0141 -0.4451 0.9224 0.045 Uiso 1 1 calc R . .
C36 C 0.08470(19) -0.33788(19) 0.88550(17) 0.0321(7) Uani 1 1 d . . .
C37 C 0.1479(2) -0.3690(2) 0.83969(19) 0.0400(8) Uani 1 1 d . A .
H37 H 0.1595 -0.3183 0.7965 0.048 Uiso 1 1 calc R . .
C38 C 0.1162(3) -0.4400(2) 0.8182(2) 0.0598(11) Uani 1 1 d . . .
H38A H 0.0625 -0.4207 0.7953 0.09 Uiso 1 1 calc R A .
H38B H 0.107 -0.492 0.8593 0.09 Uiso 1 1 calc R . .
H38C H 0.1585 -0.4533 0.7863 0.09 Uiso 1 1 calc R . .
C39 C 0.2314(2) -0.3972(2) 0.8747(2) 0.0585(11) Uani 1 1 d . . .
H39A H 0.2721 -0.416 0.8446 0.088 Uiso 1 1 calc R A .
H39B H 0.2219 -0.4452 0.9186 0.088 Uiso 1 1 calc R . .
H39C H 0.2541 -0.3485 0.8837 0.088 Uiso 1 1 calc R . .
N41 N 0.23232(14) -0.09364(15) 0.76329(12) 0.0241(5) Uani 1 1 d . . .
C42 C 0.30312(17) -0.15581(17) 0.77220(15) 0.0250(6) Uani 1 1 d . A .
C43 C 0.31457(18) -0.20027(19) 0.72506(16) 0.0314(7) Uani 1 1 d . . .
C44 C 0.2518(2) -0.1888(2) 0.66902(17) 0.0345(7) Uani 1 1 d . A .
H44 H 0.1958 -0.1679 0.684 0.041 Uiso 1 1 calc R . .
C45 C 0.2813(2) -0.1216(2) 0.60018(18) 0.0459(9) Uani 1 1 d . . .
H45A H 0.2898 -0.0668 0.6065 0.069 Uiso 1 1 calc R A .
H45B H 0.2381 -0.1129 0.5663 0.069 Uiso 1 1 calc R . .
H45C H 0.335 -0.1419 0.5835 0.069 Uiso 1 1 calc R . .
C46 C 0.2378(2) -0.2738(2) 0.6570(2) 0.0508(9) Uani 1 1 d . . .
H46A H 0.1967 -0.2629 0.6212 0.076 Uiso 1 1 calc R A .
H46B H 0.2157 -0.317 0.7001 0.076 Uiso 1 1 calc R . .
H46C H 0.2919 -0.2954 0.6421 0.076 Uiso 1 1 calc R . .
C47 C 0.3862(2) -0.2558(2) 0.73033(18) 0.0361(8) Uani 1 1 d . A .
H47 H 0.3962 -0.2845 0.698 0.043 Uiso 1 1 calc R . .
C48 C 0.4428(2) -0.2698(2) 0.78165(19) 0.0417(9) Uani 1 1 d . . .
H48 H 0.4909 -0.3079 0.7844 0.05 Uiso 1 1 calc R A .
C49 C 0.42961(19) -0.2287(2) 0.82886(17) 0.0351(7) Uani 1 1 d . A .
H49 H 0.4684 -0.2392 0.8643 0.042 Uiso 1 1 calc R . .
C50 C 0.35930(17) -0.17122(18) 0.82513(15) 0.0273(7) Uani 1 1 d . . .
C51 C 0.34543(19) -0.1306(2) 0.88074(16) 0.0309(7) Uani 1 1 d . A .
H51 H 0.2954 -0.0891 0.8683 0.037 Uiso 1 1 calc R . .
C52 C 0.4214(2) -0.0798(2) 0.88470(18) 0.0407(8) Uani 1 1 d . . .
H52A H 0.4092 -0.0545 0.9206 0.061 Uiso 1 1 calc R A .
H52B H 0.432 -0.0336 0.84 0.061 Uiso 1 1 calc R . .
H52C H 0.4718 -0.1187 0.896 0.061 Uiso 1 1 calc R . .
C53 C 0.3238(2) -0.1993(2) 0.95168(17) 0.0456(9) Uani 1 1 d . . .
H53A H 0.3147 -0.1715 0.9863 0.068 Uiso 1 1 calc R A .
H53B H 0.371 -0.2422 0.9646 0.068 Uiso 1 1 calc R . .
H53C H 0.272 -0.228 0.9495 0.068 Uiso 1 1 calc R . .
O61 O 0.39741(11) 0.04974(12) 0.70940(11) 0.0277(5) Uani 1 1 d . . .
C62 C 0.45523(17) 0.10912(18) 0.67919(15) 0.0242(6) Uani 1 1 d . A .
C63 C 0.52596(17) 0.09271(19) 0.63780(15) 0.0260(6) Uani 1 1 d . . .
C64 C 0.54369(18) 0.0023(2) 0.63338(16) 0.0322(7) Uani 1 1 d . A .
C65 C 0.5591(2) -0.0635(2) 0.70652(18) 0.0447(9) Uani 1 1 d . . .
H65A H 0.6067 -0.0453 0.7255 0.067 Uiso 1 1 calc R A .
H65B H 0.5727 -0.1208 0.7039 0.067 Uiso 1 1 calc R . .
H65C H 0.5078 -0.0661 0.7365 0.067 Uiso 1 1 calc R . .
C66 C 0.4690(2) -0.0250(2) 0.6033(2) 0.0482(10) Uani 1 1 d . . .
H66A H 0.4594 0.0172 0.5571 0.072 Uiso 1 1 calc R A .
H66B H 0.4177 -0.0275 0.6334 0.072 Uiso 1 1 calc R . .
H66C H 0.482 -0.0821 0.6003 0.072 Uiso 1 1 calc R . .
C67 C 0.6234(2) -0.0008(2) 0.58653(18) 0.0407(8) Uani 1 1 d . . .
H67A H 0.6729 0.0163 0.6042 0.061 Uiso 1 1 calc R A .
H67B H 0.6146 0.0391 0.5393 0.061 Uiso 1 1 calc R . .
H67C H 0.6333 -0.0597 0.5864 0.061 Uiso 1 1 calc R . .
C68 C 0.58148(18) 0.1597(2) 0.60488(16) 0.0318(7) Uani 1 1 d . A .
H68 H 0.6283 0.1485 0.5775 0.038 Uiso 1 1 calc R . .
C69 C 0.57284(19) 0.2416(2) 0.60944(16) 0.0313(7) Uani 1 1 d . . .
C70A C 0.6374(2) 0.3123(2) 0.57411(18) 0.0411(8) Uani 0.5 1 d P A 1
C71A C 0.5919(3) 0.3983(3) 0.5352(3) 0.0869(16) Uani 0.5 1 d P A 1
H71A H 0.6302 0.4458 0.5275 0.13 Uiso 0.5 1 calc PR A 1
H71B H 0.541 0.4062 0.5625 0.13 Uiso 0.5 1 calc PR A 1
H71C H 0.5754 0.3982 0.4905 0.13 Uiso 0.5 1 calc PR A 1
C72A C 0.6747(7) 0.3421(7) 0.6372(6) 0.0602(13) Uani 0.5 1 d P A 1
H72A H 0.7085 0.2939 0.668 0.09 Uiso 0.5 1 calc PR A 1
H72B H 0.6267 0.3572 0.6639 0.09 Uiso 0.5 1 calc PR A 1
H72C H 0.7105 0.3922 0.6161 0.09 Uiso 0.5 1 calc PR A 1
C73A C 0.7134(5) 0.2830(6) 0.5389(5) 0.0602(13) Uani 0.5 1 d P A 1
H73A H 0.7455 0.2373 0.5733 0.09 Uiso 0.5 1 calc PR A 1
H73B H 0.75 0.332 0.5156 0.09 Uiso 0.5 1 calc PR A 1
H73C H 0.6942 0.2607 0.5047 0.09 Uiso 0.5 1 calc PR A 1
C70B C 0.6374(2) 0.3123(2) 0.57411(18) 0.0411(8) Uani 0.5 1 d P A 2
C71B C 0.5919(3) 0.3983(3) 0.5352(3) 0.0869(16) Uani 0.5 1 d P A 2
H71D H 0.5576 0.4184 0.5681 0.13 Uiso 0.5 1 calc PR A 2
H71E H 0.5548 0.3904 0.502 0.13 Uiso 0.5 1 calc PR A 2
H71F H 0.6341 0.4414 0.5104 0.13 Uiso 0.5 1 calc PR A 2
C72B C 0.6925(7) 0.3177(7) 0.6224(6) 0.0602(13) Uani 0.5 1 d P A 2
H72D H 0.6597 0.3153 0.6649 0.09 Uiso 0.5 1 calc PR A 2
H72E H 0.722 0.3723 0.6034 0.09 Uiso 0.5 1 calc PR A 2
H72F H 0.7343 0.2692 0.6328 0.09 Uiso 0.5 1 calc PR A 2
C73B C 0.6741(6) 0.3016(6) 0.5034(5) 0.0602(13) Uani 0.5 1 d P A 2
H73D H 0.7124 0.3486 0.4787 0.09 Uiso 0.5 1 calc PR A 2
H73E H 0.6269 0.3036 0.4745 0.09 Uiso 0.5 1 calc PR A 2
H73F H 0.7055 0.2459 0.5139 0.09 Uiso 0.5 1 calc PR A 2
C74 C 0.50556(17) 0.25444(19) 0.65189(15) 0.0280(7) Uani 1 1 d . A .
H74 H 0.4982 0.3093 0.6568 0.034 Uiso 1 1 calc R . .
C75 C 0.44788(16) 0.19023(18) 0.68780(14) 0.0235(6) Uani 1 1 d . . .
C76 C 0.38105(17) 0.21068(17) 0.73580(14) 0.0228(6) Uani 1 1 d . A .
N77 N 0.39581(14) 0.25764(15) 0.77384(12) 0.0245(5) Uani 1 1 d . . .
C78 C 0.47714(18) 0.28770(19) 0.78032(15) 0.0281(7) Uani 1 1 d . A .
C79 C 0.54462(19) 0.2313(2) 0.81339(16) 0.0329(7) Uani 1 1 d . . .
C80 C 0.54029(19) 0.1332(2) 0.83909(16) 0.0334(7) Uani 1 1 d . A .
H80 H 0.4835 0.1185 0.8284 0.04 Uiso 1 1 calc R . .
C81 C 0.5485(2) 0.0935(2) 0.91798(17) 0.0446(9) Uani 1 1 d . . .
H81A H 0.545 0.0305 0.9332 0.067 Uiso 1 1 calc R A .
H81B H 0.5024 0.1167 0.9412 0.067 Uiso 1 1 calc R . .
H81C H 0.6034 0.108 0.9297 0.067 Uiso 1 1 calc R . .
C82 C 0.60963(19) 0.0921(2) 0.80309(18) 0.0401(8) Uani 1 1 d . . .
H82A H 0.6044 0.0291 0.8208 0.06 Uiso 1 1 calc R A .
H82B H 0.6659 0.1061 0.8125 0.06 Uiso 1 1 calc R . .
H82C H 0.6026 0.1148 0.7531 0.06 Uiso 1 1 calc R . .
C83 C 0.6186(2) 0.2673(2) 0.8231(2) 0.0472(9) Uani 1 1 d . A .
H83 H 0.6646 0.2298 0.8445 0.057 Uiso 1 1 calc R . .
C84 C 0.6270(2) 0.3552(3) 0.8026(2) 0.0574(11) Uani 1 1 d . . .
H84 H 0.678 0.378 0.8096 0.069 Uiso 1 1 calc R A .
C85 C 0.5602(2) 0.4103(2) 0.7715(2) 0.0504(10) Uani 1 1 d . A .
H85 H 0.5659 0.471 0.7575 0.06 Uiso 1 1 calc R . .
C86 C 0.4852(2) 0.3788(2) 0.76045(17) 0.0352(7) Uani 1 1 d . . .
C87 C 0.4134(2) 0.44138(19) 0.72660(17) 0.0382(8) Uani 1 1 d . A .
H87 H 0.3639 0.4068 0.7256 0.046 Uiso 1 1 calc R . .
C88 C 0.4379(3) 0.4983(3) 0.6524(2) 0.0645(12) Uani 1 1 d . . .
H88A H 0.3896 0.537 0.6324 0.097 Uiso 1 1 calc R A .
H88B H 0.4533 0.4617 0.6249 0.097 Uiso 1 1 calc R . .
H88C H 0.4865 0.5327 0.6522 0.097 Uiso 1 1 calc R . .
C89 C 0.3845(3) 0.5005(3) 0.7675(2) 0.0716(13) Uani 1 1 d . . .
H89A H 0.3376 0.5393 0.7445 0.107 Uiso 1 1 calc R A .
H89B H 0.4322 0.5349 0.7694 0.107 Uiso 1 1 calc R . .
H89C H 0.3652 0.4651 0.8145 0.107 Uiso 1 1 calc R . .
N91 N 0.30013(14) 0.18424(14) 0.73650(12) 0.0240(5) Uani 1 1 d . . .
C92 C 0.23805(17) 0.22420(18) 0.77095(15) 0.0257(6) Uani 1 1 d . A .
C93 C 0.20313(17) 0.30747(19) 0.73317(16) 0.0287(7) Uani 1 1 d . . .
C94 C 0.2309(2) 0.3543(2) 0.65775(17) 0.0366(8) Uani 1 1 d . A .
H94 H 0.2934 0.3424 0.6528 0.044 Uiso 1 1 calc R . .
C95 C 0.1877(2) 0.3194(2) 0.60996(19) 0.0509(9) Uani 1 1 d . . .
H95A H 0.2067 0.3508 0.5619 0.076 Uiso 1 1 calc R A .
H95B H 0.1258 0.3271 0.6154 0.076 Uiso 1 1 calc R . .
H95C H 0.2028 0.2577 0.6219 0.076 Uiso 1 1 calc R . .
C96 C 0.2165(2) 0.4534(2) 0.6320(2) 0.0523(10) Uani 1 1 d . . .
H96A H 0.2361 0.4784 0.5833 0.079 Uiso 1 1 calc R A .
H96B H 0.2484 0.4773 0.6596 0.079 Uiso 1 1 calc R . .
H96C H 0.1557 0.4676 0.6368 0.079 Uiso 1 1 calc R . .
C97 C 0.14360(19) 0.3456(2) 0.76798(17) 0.0353(7) Uani 1 1 d . A .
H97 H 0.1196 0.4013 0.7435 0.042 Uiso 1 1 calc R . .
C98 C 0.1188(2) 0.3050(2) 0.83658(18) 0.0368(8) Uani 1 1 d . . .
H98 H 0.0783 0.3326 0.8587 0.044 Uiso 1 1 calc R A .
C99 C 0.15262(18) 0.22457(19) 0.87276(17) 0.0321(7) Uani 1 1 d . A .
H99 H 0.1345 0.1965 0.9198 0.039 Uiso 1 1 calc R . .
C100 C 0.21385(17) 0.18266(18) 0.84141(15) 0.0259(6) Uani 1 1 d . . .
C101 C 0.25305(19) 0.09532(18) 0.88612(16) 0.0296(7) Uani 1 1 d . A .
H101 H 0.2928 0.0741 0.8555 0.036 Uiso 1 1 calc R . .
C102 C 0.3043(2) 0.1034(2) 0.94290(19) 0.0459(9) Uani 1 1 d . . .
H10A H 0.348 0.1463 0.9223 0.069 Uiso 1 1 calc R A .
H10B H 0.3317 0.0473 0.968 0.069 Uiso 1 1 calc R . .
H10C H 0.2664 0.1217 0.975 0.069 Uiso 1 1 calc R . .
C103 C 0.1847(2) 0.0283(2) 0.91697(18) 0.0399(8) Uani 1 1 d . . .
H10D H 0.1518 0.0244 0.8798 0.06 Uiso 1 1 calc R A .
H10E H 0.1466 0.0457 0.9495 0.06 Uiso 1 1 calc R . .
H10F H 0.2118 -0.0282 0.9414 0.06 Uiso 1 1 calc R . .
O201 O 0.32641(14) 0.31930(15) 0.91246(12) 0.0433(6) Uani 1 1 d . . .
C202 C 0.4074(2) 0.3104(3) 0.9435(2) 0.0508(10) Uani 1 1 d . A .
H20A H 0.4409 0.3627 0.9206 0.061 Uiso 1 1 calc R . .
H20B H 0.4407 0.2596 0.9397 0.061 Uiso 1 1 calc R . .
C203 C 0.3859(3) 0.2986(3) 1.0181(2) 0.0644(11) Uani 1 1 d . . .
H20C H 0.4308 0.321 1.0376 0.077 Uiso 1 1 calc R A .
H20D H 0.3774 0.237 1.0464 0.077 Uiso 1 1 calc R . .
C204 C 0.3035(3) 0.3520(3) 1.0137(2) 0.0631(11) Uani 1 1 d . A .
H20E H 0.2693 0.3319 1.0581 0.076 Uiso 1 1 calc R . .
H20F H 0.3147 0.4141 1.0013 0.076 Uiso 1 1 calc R . .
C205 C 0.2597(2) 0.3368(3) 0.9583(2) 0.0546(10) Uani 1 1 d . A .
H20G H 0.2223 0.2869 0.9781 0.065 Uiso 1 1 calc R . .
H20H H 0.2246 0.3885 0.9328 0.065 Uiso 1 1 calc R . .
Li6 Li 0.3091(4) 0.2960(4) 0.8317(3) 0.0420(14) Uani 1 1 d . A .

loop_
_atom_site_aniso_label
_atom_site_aniso_U_11
_atom_site_aniso_U_22
_atom_site_aniso_U_33
_atom_site_aniso_U_23
_atom_site_aniso_U_13
_atom_site_aniso_U_12
Y1 0.02138(14) 0.02390(16) 0.02487(16) -0.00827(12) 0.00198(11) -0.00376(10)
O1 0.0299(11) 0.0376(12) 0.0253(12) -0.0054(10) 0.0010(9) -0.0106(9)
C2A 0.0326(16) 0.047(2) 0.0339(19) -0.0120(16) -0.0025(14) -0.0150(14)
C3A 0.040(2) 0.047(3) 0.032(2) -0.011(2) -0.0046(19) -0.0111(19)
C4A 0.0442(19) 0.052(2) 0.031(2) -0.0025(17) -0.0042(16) -0.0097(16)
C5A 0.0360(17) 0.046(2) 0.0277(18) -0.0039(15) 0.0048(14) -0.0143(15)
C2B 0.0326(16) 0.047(2) 0.0339(19) -0.0120(16) -0.0025(14) -0.0150(14)
C3B 0.040(2) 0.047(3) 0.032(2) -0.011(2) -0.0046(19) -0.0111(19)
C4B 0.0442(19) 0.052(2) 0.031(2) -0.0025(17) -0.0042(16) -0.0097(16)
C5B 0.0360(17) 0.046(2) 0.0277(18) -0.0039(15) 0.0048(14) -0.0143(15)
O11 0.0232(10) 0.0246(11) 0.0377(13) -0.0113(10) 0.0049(9) -0.0038(8)
C12 0.0238(14) 0.0318(17) 0.0232(16) -0.0081(13) 0.0043(12) -0.0030(12)
C13 0.0288(15) 0.0338(18) 0.0303(18) -0.0055(14) -0.0030(14) 0.0037(13)
C14 0.0291(16) 0.0327(18) 0.052(2) -0.0104(17) -0.0014(16) 0.0056(13)
C15 0.087(3) 0.034(2) 0.070(3) 0.001(2) 0.013(3) 0.011(2)
C16 0.055(2) 0.046(2) 0.068(3) -0.028(2) -0.008(2) 0.0170(18)
C17 0.042(2) 0.055(3) 0.126(4) -0.035(3) -0.018(2) 0.0197(19)
C18 0.0252(15) 0.0387(19) 0.040(2) -0.0051(16) -0.0071(14) 0.0014(13)
C19 0.0334(17) 0.040(2) 0.045(2) -0.0051(17) -0.0119(16) -0.0078(14)
C20A 0.0345(19) 0.046(2) 0.088(3) -0.004(2) -0.022(2) -0.0135(16)
C21A 0.052(2) 0.088(3) 0.074(3) -0.011(3) -0.022(2) -0.033(2)
C22A 0.073(4) 0.064(4) 0.111(5) -0.007(6) -0.016(4) -0.043(3)
C23A 0.073(4) 0.064(4) 0.111(5) -0.007(6) -0.016(4) -0.043(3)
C20B 0.0345(19) 0.046(2) 0.088(3) -0.004(2) -0.022(2) -0.0135(16)
C21B 0.052(2) 0.088(3) 0.074(3) -0.011(3) -0.022(2) -0.033(2)
C22B 0.073(4) 0.064(4) 0.111(5) -0.007(6) -0.016(4) -0.043(3)
C23B 0.073(4) 0.064(4) 0.111(5) -0.007(6) -0.016(4) -0.043(3)
C24 0.0296(15) 0.0282(17) 0.0338(18) -0.0087(14) -0.0039(14) -0.0044(12)
C25 0.0257(14) 0.0237(16) 0.0224(16) -0.0064(12) 0.0010(12) -0.0027(11)
C26 0.0245(14) 0.0202(15) 0.0212(15) -0.0089(12) 0.0008(12) -0.0032(11)
N27 0.0268(12) 0.0257(13) 0.0224(13) -0.0083(11) 0.0045(10) -0.0023(10)
C28 0.0262(14) 0.0238(15) 0.0256(16) -0.0066(13) 0.0006(12) -0.0009(11)
C29 0.0334(16) 0.0297(17) 0.0247(17) -0.0071(14) 0.0050(13) -0.0028(13)
C30 0.0477(19) 0.0316(18) 0.0343(19) -0.0128(15) 0.0181(16) -0.0114(14)
C31 0.061(2) 0.0326(19) 0.046(2) -0.0127(17) 0.0211(18) -0.0031(16)
C32 0.065(2) 0.047(2) 0.039(2) -0.0197(18) 0.0123(18) -0.0157(18)
C33 0.0406(18) 0.0329(19) 0.039(2) -0.0108(16) 0.0149(16) -0.0054(14)
C34 0.0437(19) 0.0311(18) 0.044(2) -0.0072(16) 0.0146(16) -0.0153(14)
C35 0.0428(18) 0.0235(17) 0.042(2) -0.0082(15) 0.0090(16) -0.0086(13)
C36 0.0359(16) 0.0252(16) 0.0319(18) -0.0066(14) 0.0008(14) 0.0008(13)
C37 0.049(2) 0.0271(17) 0.043(2) -0.0138(16) 0.0121(17) -0.0056(14)
C38 0.082(3) 0.045(2) 0.059(3) -0.030(2) 0.023(2) -0.016(2)
C39 0.050(2) 0.045(2) 0.076(3) -0.020(2) 0.012(2) 0.0092(18)
N41 0.0250(12) 0.0269(13) 0.0194(13) -0.0078(11) 0.0026(10) 0.0008(10)
C42 0.0255(14) 0.0200(15) 0.0256(16) -0.0042(12) 0.0022(12) 0.0002(11)
C43 0.0313(16) 0.0285(17) 0.0325(18) -0.0098(14) 0.0079(14) -0.0045(13)
C44 0.0383(17) 0.0379(19) 0.0313(18) -0.0174(15) 0.0032(14) -0.0058(14)
C45 0.049(2) 0.047(2) 0.041(2) -0.0114(18) -0.0093(17) -0.0108(16)
C46 0.068(2) 0.047(2) 0.043(2) -0.0233(19) 0.0053(19) -0.0126(18)
C47 0.0383(17) 0.0323(18) 0.039(2) -0.0164(15) 0.0097(15) -0.0002(14)
C48 0.0367(18) 0.0348(19) 0.045(2) -0.0065(16) 0.0060(16) 0.0108(14)
C49 0.0295(16) 0.0362(18) 0.0330(19) -0.0052(15) 0.0003(14) 0.0032(13)
C50 0.0275(15) 0.0259(16) 0.0246(16) -0.0046(13) 0.0036(13) -0.0034(12)
C51 0.0328(16) 0.0331(17) 0.0277(17) -0.0116(14) -0.0068(13) 0.0028(13)
C52 0.0441(19) 0.043(2) 0.035(2) -0.0132(16) -0.0044(16) -0.0032(15)
C53 0.051(2) 0.054(2) 0.0292(19) -0.0109(17) -0.0008(16) -0.0084(17)
O61 0.0235(10) 0.0274(11) 0.0322(12) -0.0111(9) 0.0046(9) -0.0044(8)
C62 0.0215(13) 0.0282(16) 0.0203(15) -0.0050(13) -0.0020(12) -0.0032(11)
C63 0.0221(14) 0.0317(17) 0.0237(16) -0.0095(13) -0.0002(12) -0.0006(12)
C64 0.0274(15) 0.0375(18) 0.0308(18) -0.0126(15) 0.0079(13) -0.0006(13)
C65 0.049(2) 0.038(2) 0.042(2) -0.0119(17) 0.0114(17) 0.0083(16)
C66 0.0375(18) 0.058(2) 0.066(3) -0.043(2) 0.0021(18) -0.0012(17)
C67 0.0338(17) 0.045(2) 0.040(2) -0.0146(17) 0.0064(15) 0.0047(15)
C68 0.0280(15) 0.0414(19) 0.0231(17) -0.0083(14) 0.0021(13) -0.0015(13)
C69 0.0335(16) 0.0328(18) 0.0236(17) -0.0055(14) 0.0048(13) -0.0070(13)
C70A 0.0366(18) 0.047(2) 0.037(2) -0.0120(17) 0.0133(16) -0.0165(15)
C71A 0.077(3) 0.055(3) 0.100(4) 0.008(3) 0.018(3) -0.032(2)
C72A 0.057(3) 0.072(3) 0.052(4) -0.022(3) 0.022(2) -0.032(3)
C73A 0.057(3) 0.072(3) 0.052(4) -0.022(3) 0.022(2) -0.032(3)
C70B 0.0366(18) 0.047(2) 0.037(2) -0.0120(17) 0.0133(16) -0.0165(15)
C71B 0.077(3) 0.055(3) 0.100(4) 0.008(3) 0.018(3) -0.032(2)
C72B 0.057(3) 0.072(3) 0.052(4) -0.022(3) 0.022(2) -0.032(3)
C73B 0.057(3) 0.072(3) 0.052(4) -0.022(3) 0.022(2) -0.032(3)
C74 0.0291(15) 0.0302(17) 0.0236(16) -0.0079(13) 0.0005(13) -0.0043(12)
C75 0.0212(13) 0.0283(16) 0.0183(15) -0.0052(12) 0.0008(12) -0.0024(11)
C76 0.0250(14) 0.0198(15) 0.0209(15) -0.0041(12) -0.0017(12) -0.0002(11)
N77 0.0262(12) 0.0232(13) 0.0215(13) -0.0048(10) 0.0014(10) -0.0048(10)
C78 0.0334(16) 0.0280(16) 0.0225(16) -0.0081(13) 0.0019(13) -0.0081(12)
C79 0.0348(16) 0.0355(18) 0.0284(18) -0.0098(14) -0.0031(14) -0.0097(13)
C80 0.0332(16) 0.0354(18) 0.0284(18) -0.0059(14) -0.0060(14) -0.0058(13)
C81 0.045(2) 0.051(2) 0.032(2) -0.0066(17) -0.0071(16) -0.0038(16)
C82 0.0352(17) 0.042(2) 0.040(2) -0.0113(17) -0.0069(15) 0.0055(15)
C83 0.0362(18) 0.049(2) 0.055(2) -0.0140(19) -0.0125(17) -0.0091(16)
C84 0.048(2) 0.058(3) 0.068(3) -0.021(2) -0.013(2) -0.0249(19)
C85 0.056(2) 0.039(2) 0.058(3) -0.0177(19) 0.000(2) -0.0185(17)
C86 0.0415(18) 0.0338(18) 0.0319(18) -0.0136(15) 0.0063(15) -0.0111(14)
C87 0.051(2) 0.0222(17) 0.038(2) -0.0077(15) 0.0035(16) -0.0070(14)
C88 0.073(3) 0.059(3) 0.044(2) 0.001(2) 0.004(2) 0.005(2)
C89 0.110(4) 0.049(3) 0.057(3) -0.024(2) -0.005(3) 0.022(2)
N91 0.0236(12) 0.0232(13) 0.0255(14) -0.0094(11) 0.0028(10) -0.0029(9)
C92 0.0241(14) 0.0268(16) 0.0285(17) -0.0123(13) 0.0018(12) -0.0058(12)
C93 0.0271(15) 0.0266(16) 0.0315(18) -0.0096(14) 0.0002(13) -0.0002(12)
C94 0.0396(17) 0.0341(19) 0.0305(18) -0.0057(15) 0.0014(15) 0.0029(14)
C95 0.061(2) 0.050(2) 0.038(2) -0.0102(18) -0.0009(18) -0.0051(18)
C96 0.060(2) 0.034(2) 0.047(2) 0.0024(17) 0.0006(19) 0.0051(17)
C97 0.0385(17) 0.0257(17) 0.039(2) -0.0101(15) -0.0001(15) 0.0043(13)
C98 0.0390(17) 0.0324(18) 0.042(2) -0.0189(16) 0.0095(15) -0.0006(14)
C99 0.0352(16) 0.0291(17) 0.0311(18) -0.0107(14) 0.0098(14) -0.0067(13)
C100 0.0290(15) 0.0240(15) 0.0248(16) -0.0087(13) 0.0041(13) -0.0069(12)
C101 0.0359(16) 0.0234(16) 0.0259(17) -0.0054(13) 0.0054(13) -0.0009(12)
C102 0.057(2) 0.035(2) 0.043(2) -0.0087(17) -0.0162(18) 0.0017(16)
C103 0.0481(19) 0.0267(18) 0.041(2) -0.0091(15) 0.0082(16) -0.0047(14)
O201 0.0452(13) 0.0480(15) 0.0451(15) -0.0270(12) -0.0017(11) -0.0012(11)
C202 0.042(2) 0.064(3) 0.054(3) -0.028(2) -0.0083(18) -0.0045(18)
C203 0.071(3) 0.070(3) 0.049(3) -0.013(2) -0.015(2) -0.010(2)
C204 0.071(3) 0.076(3) 0.050(3) -0.032(2) 0.010(2) -0.017(2)
C205 0.059(2) 0.069(3) 0.048(2) -0.038(2) 0.0027(19) 0.009(2)
Li6 0.044(3) 0.046(3) 0.044(4) -0.026(3) 0.001(3) -0.007(3)

loop_
_atom_type_symbol
_atom_type_description
_atom_type_scat_dispersion_real
_atom_type_scat_dispersion_imag
_atom_type_scat_source
C C 0.0033 0.0016 'International Tables Vol C Tables 4.2.6.8 and 6.1.1.4'
H H 0 0 'International Tables Vol C Tables 4.2.6.8 and 6.1.1.4'
N N 0.0061 0.0033 'International Tables Vol C Tables 4.2.6.8 and 6.1.1.4'
O O 0.0106 0.006 'International Tables Vol C Tables 4.2.6.8 and 6.1.1.4'
Y Y -2.7962 3.5667 'International Tables Vol C Tables 4.2.6.8 and 6.1.1.4'
Li Li -0.0003 0.0001 'International Tables Vol C Tables 4.2.6.8 and 6.1.1.4'

loop_
_geom_angle_atom_site_label_1
_geom_angle_atom_site_label_2
_geom_angle_atom_site_label_3
_geom_angle
O61 Y1 O11 171.81(8)
O61 Y1 O1 94.81(7)
O11 Y1 O1 92.43(7)
O61 Y1 N41 102.27(7)
O11 Y1 N41 79.73(7)
O1 Y1 N41 103.24(8)
O61 Y1 N91 76.50(7)
O11 Y1 N91 98.31(7)
O1 Y1 N91 101.51(8)
N41 Y1 N91 155.23(8)
C2A O1 C5A 108.8(2)
C2A O1 Y1 123.82(17)
C5A O1 Y1 127.27(17)
O1 C2A C3A 104.9(3)
O1 C2A H2A1 110.8
C3A C2A H2A1 110.8
O1 C2A H2A2 110.8
C3A C2A H2A2 110.8
H2A1 C2A H2A2 108.8
C2A C3A C4A 102.8(3)
C2A C3A H3A1 111.2
C4A C3A H3A1 111.2
C2A C3A H3A2 111.2
C4A C3A H3A2 111.2
H3A1 C3A H3A2 109.1
C5A C4A C3A 102.6(3)
C5A C4A H4A1 111.2
C3A C4A H4A1 111.2
C5A C4A H4A2 111.2
C3A C4A H4A2 111.2
H4A1 C4A H4A2 109.2
O1 C5A C4A 105.1(2)
O1 C5A H5A1 110.7
C4A C5A H5A1 110.7
O1 C5A H5A2 110.7
C4A C5A H5A2 110.7
H5A1 C5A H5A2 108.8
H3B1 C3B H3B2 109.3
C12 O11 Y1 134.53(17)
O11 C12 C25 120.1(2)
O11 C12 C13 121.4(3)
C25 C12 C13 118.5(3)
C18 C13 C12 118.2(3)
C18 C13 C14 120.5(3)
C12 C13 C14 121.3(3)
C16 C14 C15 109.1(3)
C16 C14 C13 109.9(3)
C15 C14 C13 110.6(3)
C16 C14 C17 107.2(3)
C15 C14 C17 107.6(3)
C13 C14 C17 112.4(3)
C14 C15 H15A 109.5
C14 C15 H15B 109.5
H15A C15 H15B 109.5
C14 C15 H15C 109.5
H15A C15 H15C 109.5
H15B C15 H15C 109.5
C14 C16 H16A 109.5
C14 C16 H16B 109.5
H16A C16 H16B 109.5
C14 C16 H16C 109.5
H16A C16 H16C 109.5
H16B C16 H16C 109.5
C14 C17 H17A 109.5
C14 C17 H17B 109.5
H17A C17 H17B 109.5
C14 C17 H17C 109.5
H17A C17 H17C 109.5
H17B C17 H17C 109.5
C13 C18 C19 124.2(3)
C13 C18 H18 117.9
C19 C18 H18 117.9
C24 C19 C18 116.4(3)
C24 C19 C20A 122.0(3)
C18 C19 C20A 121.4(3)
C23A C20A C21A 124.0(6)
C23A C20A C19 114.0(4)
C21A C20A C19 111.7(3)
C23A C20A C22A 100.4(7)
C21A C20A C22A 98.9(5)
C19 C20A C22A 103.1(5)
C20A C21A H21A 109.5
C20A C21A H21B 109.5
H21A C21A H21B 109.5
C20A C21A H21C 109.5
H21A C21A H21C 109.5
H21B C21A H21C 109.5
H22D C22B H22E 109.5
H22D C22B H22F 109.5
H22E C22B H22F 109.5
H23D C23B H23E 109.5
H23D C23B H23F 109.5
H23E C23B H23F 109.5
C25 C24 C19 122.6(3)
C25 C24 H24 118.7
C19 C24 H24 118.7
C24 C25 C12 119.6(3)
C24 C25 C26 116.8(2)
C12 C25 C26 123.5(2)
N27 C26 N41 119.4(2)
N27 C26 C25 123.0(2)
N41 C26 C25 117.5(2)
C26 N27 C28 127.2(2)
N27 C28 C29 124.4(3)
N27 C28 C36 117.0(2)
C29 C28 C36 118.1(3)
C33 C29 C28 118.8(3)
C33 C29 C30 119.0(3)
C28 C29 C30 122.2(3)
C31 C30 C29 112.5(3)
C31 C30 C32 110.7(3)
C29 C30 C32 110.7(3)
C31 C30 H30 107.6
C29 C30 H30 107.6
C32 C30 H30 107.6
C30 C31 H31A 109.5
C30 C31 H31B 109.5
H31A C31 H31B 109.5
C30 C31 H31C 109.5
H31A C31 H31C 109.5
H31B C31 H31C 109.5
C30 C32 H32A 109.5
C30 C32 H32B 109.5
H32A C32 H32B 109.5
C30 C32 H32C 109.5
H32A C32 H32C 109.5
H32B C32 H32C 109.5
C34 C33 C29 122.9(3)
C34 C33 H33 118.6
C29 C33 H33 118.6
C33 C34 C35 118.5(3)
C33 C34 H34 120.8
C35 C34 H34 120.8
C36 C35 C34 121.3(3)
C36 C35 H35 119.4
C34 C35 H35 119.4
C35 C36 C28 120.3(3)
C35 C36 C37 121.5(3)
C28 C36 C37 118.2(3)
C39 C37 C38 110.5(3)
C39 C37 C36 109.8(3)
C38 C37 C36 114.6(3)
C39 C37 H37 107.2
C38 C37 H37 107.2
C36 C37 H37 107.2
C37 C38 H38A 109.5
C37 C38 H38B 109.5
H38A C38 H38B 109.5
C37 C38 H38C 109.5
H38A C38 H38C 109.5
H38B C38 H38C 109.5
C37 C39 H39A 109.5
C37 C39 H39B 109.5
H39A C39 H39B 109.5
C37 C39 H39C 109.5
H39A C39 H39C 109.5
H39B C39 H39C 109.5
C26 N41 C42 112.7(2)
C26 N41 Y1 126.07(17)
C42 N41 Y1 118.40(17)
C50 C42 C43 120.6(3)
C50 C42 N41 121.5(2)
C43 C42 N41 117.9(3)
C47 C43 C42 118.1(3)
C47 C43 C44 119.7(3)
C42 C43 C44 122.1(3)
C45 C44 C43 111.4(3)
C45 C44 C46 108.2(3)
C43 C44 C46 112.9(3)
C45 C44 H44 108.1
C43 C44 H44 108.1
C46 C44 H44 108.1
C44 C45 H45A 109.5
C44 C45 H45B 109.5
H45A C45 H45B 109.5
C44 C45 H45C 109.5
H45A C45 H45C 109.5
H45B C45 H45C 109.5
C44 C46 H46A 109.5
C44 C46 H46B 109.5
H46A C46 H46B 109.5
C44 C46 H46C 109.5
H46A C46 H46C 109.5
H46B C46 H46C 109.5
C48 C47 C43 121.3(3)
C48 C47 H47 119.4
C43 C47 H47 119.4
C49 C48 C47 120.2(3)
C49 C48 H48 119.9
C47 C48 H48 119.9
C48 C49 C50 120.7(3)
C48 C49 H49 119.7
C50 C49 H49 119.7
C42 C50 C49 118.9(3)
C42 C50 C51 122.5(2)
C49 C50 C51 118.5(3)
C52 C51 C50 112.6(3)
C52 C51 C53 110.3(3)
C50 C51 C53 111.1(3)
C52 C51 H51 107.6
C50 C51 H51 107.6
C53 C51 H51 107.6
C51 C52 H52A 109.5
C51 C52 H52B 109.5
H52A C52 H52B 109.5
C51 C52 H52C 109.5
H52A C52 H52C 109.5
H52B C52 H52C 109.5
C51 C53 H53A 109.5
C51 C53 H53B 109.5
H53A C53 H53B 109.5
C51 C53 H53C 109.5
H53A C53 H53C 109.5
H53B C53 H53C 109.5
C62 O61 Y1 135.02(17)
O61 C62 C75 120.1(2)
O61 C62 C63 121.3(2)
C75 C62 C63 118.5(2)
C68 C63 C62 118.0(3)
C68 C63 C64 120.8(2)
C62 C63 C64 121.1(3)
C66 C64 C63 110.9(2)
C66 C64 C67 106.9(3)
C63 C64 C67 112.3(3)
C66 C64 C65 110.0(3)
C63 C64 C65 109.0(3)
C67 C64 C65 107.7(2)
C64 C65 H65A 109.5
C64 C65 H65B 109.5
H65A C65 H65B 109.5
C64 C65 H65C 109.5
H65A C65 H65C 109.5
H65B C65 H65C 109.5
C64 C66 H66A 109.5
C64 C66 H66B 109.5
H66A C66 H66B 109.5
C64 C66 H66C 109.5
H66A C66 H66C 109.5
H66B C66 H66C 109.5
C64 C67 H67A 109.5
C64 C67 H67B 109.5
H67A C67 H67B 109.5
C64 C67 H67C 109.5
H67A C67 H67C 109.5
H67B C67 H67C 109.5
C69 C68 C63 124.4(3)
C69 C68 H68 117.8
C63 C68 H68 117.8
C74 C69 C68 116.2(3)
C74 C69 C70A 121.2(3)
C68 C69 C70A 122.5(3)
C73A C70A C71A 118.6(5)
C73A C70A C69 114.2(4)
C71A C70A C69 110.8(3)
C73A C70A C72A 107.0(5)
C71A C70A C72A 97.1(5)
C69 C70A C72A 107.0(4)
H72D C72B H72E 109.5
H72D C72B H72F 109.5
H72E C72B H72F 109.5
H73D C73B H73E 109.5
H73D C73B H73F 109.5
H73E C73B H73F 109.5
C69 C74 C75 123.0(3)
C69 C74 H74 118.5
C75 C74 H74 118.5
C74 C75 C62 119.7(2)
C74 C75 C76 117.7(2)
C62 C75 C76 122.6(2)
N77 C76 N91 118.8(2)
N77 C76 C75 123.0(2)
N91 C76 C75 118.0(2)
C76 N77 C78 125.5(2)
C76 N77 Li6 125.4(2)
C78 N77 Li6 109.1(2)
C79 C78 C86 119.4(3)
C79 C78 N77 122.8(3)
C86 C78 N77 117.3(3)
C83 C79 C78 118.5(3)
C83 C79 C80 118.4(3)
C78 C79 C80 123.1(3)
C79 C80 C81 111.1(3)
C79 C80 C82 112.0(3)
C81 C80 C82 109.2(3)
C79 C80 H80 108.1
C81 C80 H80 108.1
C82 C80 H80 108.1
C80 C81 H81A 109.5
C80 C81 H81B 109.5
H81A C81 H81B 109.5
C80 C81 H81C 109.5
H81A C81 H81C 109.5
H81B C81 H81C 109.5
C80 C82 H82A 109.5
C80 C82 H82B 109.5
H82A C82 H82B 109.5
C80 C82 H82C 109.5
H82A C82 H82C 109.5
H82B C82 H82C 109.5
C84 C83 C79 122.0(3)
C84 C83 H83 119
C79 C83 H83 119
C83 C84 C85 119.3(3)
C83 C84 H84 120.3
C85 C84 H84 120.3
C86 C85 C84 121.5(3)
C86 C85 H85 119.2
C84 C85 H85 119.2
C85 C86 C78 119.2(3)
C85 C86 C87 119.8(3)
C78 C86 C87 121.0(3)
C86 C87 C88 112.3(3)
C86 C87 C89 111.9(3)
C88 C87 C89 108.4(3)
C86 C87 H87 108.1
C88 C87 H87 108.1
C89 C87 H87 108.1
C87 C88 H88A 109.5
C87 C88 H88B 109.5
H88A C88 H88B 109.5
C87 C88 H88C 109.5
H88A C88 H88C 109.5
H88B C88 H88C 109.5
C87 C89 H89A 109.5
C87 C89 H89B 109.5
H89A C89 H89B 109.5
C87 C89 H89C 109.5
H89A C89 H89C 109.5
H89B C89 H89C 109.5
C76 N91 C92 113.1(2)
C76 N91 Y1 126.50(17)
C92 N91 Y1 116.69(16)
C100 C92 C93 120.4(2)
C100 C92 N91 120.8(2)
C93 C92 N91 118.8(3)
C100 C92 Li6 74.2(2)
C93 C92 Li6 85.5(2)
N91 C92 Li6 109.4(2)
C97 C93 C92 117.8(3)
C97 C93 C94 121.2(3)
C92 C93 C94 121.0(2)
C97 C93 Li6 86.6(2)
C92 C93 Li6 62.5(2)
C94 C93 Li6 119.2(2)
C93 C94 C95 111.4(3)
C93 C94 C96 114.8(3)
C95 C94 C96 108.7(3)
C93 C94 H94 107.2
C95 C94 H94 107.2
C96 C94 H94 107.2
C94 C95 H95A 109.5
C94 C95 H95B 109.5
H95A C95 H95B 109.5
C94 C95 H95C 109.5
H95A C95 H95C 109.5
H95B C95 H95C 109.5
C94 C96 H96A 109.5
C94 C96 H96B 109.5
H96A C96 H96B 109.5
C94 C96 H96C 109.5
H96A C96 H96C 109.5
H96B C96 H96C 109.5
C98 C97 C93 122.1(3)
C98 C97 H97 118.9
C93 C97 H97 118.9
C99 C98 C97 119.8(3)
C99 C98 H98 120.1
C97 C98 H98 120.1
C98 C99 C100 121.3(3)
C98 C99 Li6 86.5(2)
C100 C99 Li6 61.49(19)
C98 C99 H99 119.4
C100 C99 H99 119.4
Li6 C99 H99 123.3
C92 C100 C99 118.5(3)
C92 C100 C101 123.0(2)
C99 C100 C101 118.5(3)
C92 C100 Li6 71.6(2)
C99 C100 Li6 87.6(2)
C101 C100 Li6 109.2(2)
C102 C101 C103 110.5(3)
C102 C101 C100 112.0(2)
C103 C101 C100 111.1(2)
C102 C101 H101 107.7
C103 C101 H101 107.7
C100 C101 H101 107.7
C101 C102 H10A 109.5
C101 C102 H10B 109.5
H10A C102 H10B 109.5
C101 C102 H10C 109.5
H10A C102 H10C 109.5
H10B C102 H10C 109.5
C101 C103 H10D 109.5
C101 C103 H10E 109.5
H10D C103 H10E 109.5
C101 C103 H10F 109.5
H10D C103 H10F 109.5
H10E C103 H10F 109.5
C202 O201 C205 109.2(3)
C202 O201 Li6 124.7(3)
C205 O201 Li6 125.6(3)
O201 C202 C203 105.3(3)
O201 C202 H20A 110.7
C203 C202 H20A 110.7
O201 C202 H20B 110.7
C203 C202 H20B 110.7
H20A C202 H20B 108.8
C202 C203 C204 102.2(3)
C202 C203 H20C 111.3
C204 C203 H20C 111.3
C202 C203 H20D 111.3
C204 C203 H20D 111.3
H20C C203 H20D 109.2
C205 C204 C203 103.2(3)
C205 C204 H20E 111.1
C203 C204 H20E 111.1
C205 C204 H20F 111.1
C203 C204 H20F 111.1
H20E C204 H20F 109.1
O201 C205 C204 106.2(3)
O201 C205 H20G 110.5
C204 C205 H20G 110.5
O201 C205 H20H 110.5
C204 C205 H20H 110.5
H20G C205 H20H 108.7
O201 Li6 N77 127.4(3)
O201 Li6 C92 151.6(3)
N77 Li6 C92 72.1(2)
O201 Li6 C100 117.8(3)
N77 Li6 C100 93.5(2)
C92 Li6 C100 34.19(12)
O201 Li6 C93 147.0(3)
N77 Li6 C93 85.1(2)
C92 Li6 C93 31.96(12)
C100 Li6 C93 57.45(16)
O201 Li6 C99 97.1(2)
N77 Li6 C99 124.0(3)
C92 Li6 C99 55.95(15)
C100 Li6 C99 30.92(11)
C93 Li6 C99 62.30(15)

loop_
_geom_bond_atom_site_label_1
_geom_bond_atom_site_label_2
_geom_bond_distance
Y1 O61 2.1488(18)
Y1 O11 2.1536(18)
Y1 O1 2.287(2)
Y1 N41 2.313(2)
Y1 N91 2.411(2)
O1 C2A 1.461(3)
O1 C5A 1.476(3)
C2A C3A 1.500(5)
C2A H2A1 0.99
C2A H2A2 0.99
C3A C4A 1.513(5)
C3A H3A1 0.99
C3A H3A2 0.99
C4A C5A 1.492(5)
C4A H4A1 0.99
C4A H4A2 0.99
C5A H5A1 0.99
C5A H5A2 0.99
C3B H3B1 0.99
C3B H3B2 0.99
O11 C12 1.350(3)
C12 C25 1.422(4)
C12 C13 1.429(4)
C13 C18 1.383(4)
C13 C14 1.544(4)
C14 C16 1.526(5)
C14 C15 1.536(5)
C14 C17 1.546(4)
C15 H15A 0.98
C15 H15B 0.98
C15 H15C 0.98
C16 H16A 0.98
C16 H16B 0.98
C16 H16C 0.98
C17 H17A 0.98
C17 H17B 0.98
C17 H17C 0.98
C18 C19 1.396(5)
C18 H18 0.95
C19 C24 1.392(4)
C19 C20A 1.551(5)
C20A C23A 1.477(11)
C20A C21A 1.481(6)
C20A C22A 1.744(17)
C21A H21A 0.98
C21A H21B 0.98
C21A H21C 0.98
C22A H22A 0.98
C22A H22B 0.98
C22A H22C 0.98
C23A H23A 0.98
C23A H23B 0.98
C23A H23C 0.98
C22B H22D 0.98
C22B H22E 0.98
C22B H22F 0.98
C23B H23D 0.98
C23B H23E 0.98
C23B H23F 0.98
C24 C25 1.390(4)
C24 H24 0.95
C25 C26 1.507(4)
C26 N27 1.297(3)
C26 N41 1.393(3)
N27 C28 1.404(3)
C28 C29 1.419(4)
C28 C36 1.425(4)
C29 C33 1.399(4)
C29 C30 1.519(4)
C30 C31 1.516(4)
C30 C32 1.541(5)
C30 H30 1
C31 H31A 0.98
C31 H31B 0.98
C31 H31C 0.98
C32 H32A 0.98
C32 H32B 0.98
C32 H32C 0.98
C33 C34 1.373(4)
C33 H33 0.95
C34 C35 1.392(4)
C34 H34 0.95
C35 C36 1.387(4)
C35 H35 0.95
C36 C37 1.523(4)
C37 C39 1.516(5)
C37 C38 1.518(5)
C37 H37 1
C38 H38A 0.98
C38 H38B 0.98
C38 H38C 0.98
C39 H39A 0.98
C39 H39B 0.98
C39 H39C 0.98
N41 C42 1.449(3)
C42 C50 1.401(4)
C42 C43 1.416(4)
C43 C47 1.401(4)
C43 C44 1.531(4)
C44 C45 1.526(5)
C44 C46 1.544(4)
C44 H44 1
C45 H45A 0.98
C45 H45B 0.98
C45 H45C 0.98
C46 H46A 0.98
C46 H46B 0.98
C46 H46C 0.98
C47 C48 1.383(5)
C47 H47 0.95
C48 C49 1.377(5)
C48 H48 0.95
C49 C50 1.407(4)
C49 H49 0.95
C50 C51 1.527(4)
C51 C52 1.525(4)
C51 C53 1.535(4)
C51 H51 1
C52 H52A 0.98
C52 H52B 0.98
C52 H52C 0.98
C53 H53A 0.98
C53 H53B 0.98
C53 H53C 0.98
O61 C62 1.332(3)
C62 C75 1.414(4)
C62 C63 1.433(4)
C63 C68 1.397(4)
C63 C64 1.541(4)
C64 C66 1.530(4)
C64 C67 1.545(4)
C64 C65 1.545(5)
C65 H65A 0.98
C65 H65B 0.98
C65 H65C 0.98
C66 H66A 0.98
C66 H66B 0.98
C66 H66C 0.98
C67 H67A 0.98
C67 H67B 0.98
C67 H67C 0.98
C68 C69 1.391(4)
C68 H68 0.95
C69 C74 1.387(4)
C69 C70A 1.539(4)
C70A C73A 1.508(9)
C70A C71A 1.529(6)
C70A C72A 1.704(11)
C71A H71A 0.98
C71A H71B 0.98
C71A H71C 0.98
C72A H72A 0.98
C72A H72B 0.98
C72A H72C 0.98
C73A H73A 0.98
C73A H73B 0.98
C73A H73C 0.98
C72B H72D 0.98
C72B H72E 0.98
C72B H72F 0.98
C73B H73D 0.98
C73B H73E 0.98
C73B H73F 0.98
C74 C75 1.402(4)
C74 H74 0.95
C75 C76 1.507(4)
C76 N77 1.329(3)
C76 N91 1.370(3)
N77 C78 1.433(4)
N77 Li6 1.983(6)
C78 C79 1.416(4)
C78 C86 1.425(4)
C79 C83 1.398(4)
C79 C80 1.522(4)
C80 C81 1.542(4)
C80 C82 1.543(4)
C80 H80 1
C81 H81A 0.98
C81 H81B 0.98
C81 H81C 0.98
C82 H82A 0.98
C82 H82B 0.98
C82 H82C 0.98
C83 C84 1.376(5)
C83 H83 0.95
C84 C85 1.385(5)
C84 H84 0.95
C85 C86 1.384(5)
C85 H85 0.95
C86 C87 1.518(4)
C87 C88 1.527(5)
C87 C89 1.541(5)
C87 H87 1
C88 H88A 0.98
C88 H88B 0.98
C88 H88C 0.98
C89 H89A 0.98
C89 H89B 0.98
C89 H89C 0.98
N91 C92 1.440(3)
C92 C100 1.411(4)
C92 C93 1.421(4)
C92 Li6 2.382(6)
C93 C97 1.402(4)
C93 C94 1.523(4)
C93 Li6 2.676(7)
C94 C95 1.526(5)
C94 C96 1.542(4)
C94 H94 1
C95 H95A 0.98
C95 H95B 0.98
C95 H95C 0.98
C96 H96A 0.98
C96 H96B 0.98
C96 H96C 0.98
C97 C98 1.378(5)
C97 H97 0.95
C98 C99 1.372(4)
C98 H98 0.95
C99 C100 1.412(4)
C99 Li6 2.746(6)
C99 H99 0.95
C100 C101 1.534(4)
C100 Li6 2.415(6)
C101 C102 1.521(4)
C101 C103 1.530(4)
C101 H101 1
C102 H10A 0.98
C102 H10B 0.98
C102 H10C 0.98
C103 H10D 0.98
C103 H10E 0.98
C103 H10F 0.98
O201 C202 1.445(4)
O201 C205 1.455(4)
O201 Li6 1.887(6)
C202 C203 1.506(5)
C202 H20A 0.99
C202 H20B 0.99
C203 C204 1.518(5)
C203 H20C 0.99
C203 H20D 0.99
C204 C205 1.481(5)
C204 H20E 0.99
C204 H20F 0.99
C205 H20G 0.99
C205 H20H 0.99

loop_
_geom_torsion_atom_site_label_1
_geom_torsion_atom_site_label_2
_geom_torsion_atom_site_label_3
_geom_torsion_atom_site_label_4
_geom_torsion
O61 Y1 O1 C2A 153.0(2)
O11 Y1 O1 C2A -30.9(2)
N41 Y1 O1 C2A 49.1(2)
N91 Y1 O1 C2A -129.9(2)
O61 Y1 O1 C5A -31.2(2)
O11 Y1 O1 C5A 145.0(2)
N41 Y1 O1 C5A -135.0(2)
N91 Y1 O1 C5A 46.0(2)
C5A O1 C2A C3A 13.1(4)
Y1 O1 C2A C3A -170.4(2)
O1 C2A C3A C4A -32.6(4)
C2A C3A C4A C5A 39.7(4)
C2A O1 C5A C4A 12.0(3)
Y1 O1 C5A C4A -164.3(2)
C3A C4A C5A O1 -31.9(4)
O1 Y1 O11 C12 75.7(3)
N41 Y1 O11 C12 -27.4(3)
N91 Y1 O11 C12 177.7(3)
Y1 O11 C12 C25 31.6(4)
Y1 O11 C12 C13 -149.5(2)
O11 C12 C13 C18 174.9(3)
C25 C12 C13 C18 -6.2(4)
O11 C12 C13 C14 -7.4(5)
C25 C12 C13 C14 171.5(3)
C18 C13 C14 C16 122.6(3)
C12 C13 C14 C16 -55.1(4)
C18 C13 C14 C15 -116.9(4)
C12 C13 C14 C15 65.4(4)
C18 C13 C14 C17 3.3(5)
C12 C13 C14 C17 -174.3(3)
C12 C13 C18 C19 0.6(5)
C14 C13 C18 C19 -177.1(3)
C13 C18 C19 C24 3.4(5)
C13 C18 C19 C20A 178.7(4)
C24 C19 C20A C23A 14.0(8)
C18 C19 C20A C23A -161.1(7)
C24 C19 C20A C21A -132.8(4)
C18 C19 C20A C21A 52.2(5)
C24 C19 C20A C22A 121.9(6)
C18 C19 C20A C22A -53.2(6)
C18 C19 C24 C25 -1.7(5)
C20A C19 C24 C25 -176.9(3)
C19 C24 C25 C12 -3.9(5)
C19 C24 C25 C26 174.3(3)
O11 C12 C25 C24 -173.2(3)
C13 C12 C25 C24 7.9(4)
O11 C12 C25 C26 8.7(4)
C13 C12 C25 C26 -170.2(3)
C24 C25 C26 N27 -38.4(4)
C12 C25 C26 N27 139.8(3)
C24 C25 C26 N41 137.8(3)
C12 C25 C26 N41 -44.0(4)
N41 C26 N27 C28 -178.9(3)
C25 C26 N27 C28 -2.7(4)
C26 N27 C28 C29 -66.6(4)
C26 N27 C28 C36 121.2(3)
N27 C28 C29 C33 -176.2(3)
C36 C28 C29 C33 -4.1(4)
N27 C28 C29 C30 2.3(5)
C36 C28 C29 C30 174.3(3)
C33 C29 C30 C31 -59.9(4)
C28 C29 C30 C31 121.7(3)
C33 C29 C30 C32 64.6(4)
C28 C29 C30 C32 -113.8(3)
C28 C29 C33 C34 1.5(5)
C30 C29 C33 C34 -177.0(3)
C29 C33 C34 C35 0.6(5)
C33 C34 C35 C36 0.0(5)
C34 C35 C36 C28 -2.7(5)
C34 C35 C36 C37 175.7(3)
N27 C28 C36 C35 177.4(3)
C29 C28 C36 C35 4.7(4)
N27 C28 C36 C37 -1.0(4)
C29 C28 C36 C37 -173.7(3)
C35 C36 C37 C39 -100.8(4)
C28 C36 C37 C39 77.6(4)
C35 C36 C37 C38 24.3(5)
C28 C36 C37 C38 -157.3(3)
N27 C26 N41 C42 17.9(4)
C25 C26 N41 C42 -158.5(2)
N27 C26 N41 Y1 -142.6(2)
C25 C26 N41 Y1 41.0(3)
O61 Y1 N41 C26 161.3(2)
O11 Y1 N41 C26 -10.6(2)
O1 Y1 N41 C26 -100.7(2)
N91 Y1 N41 C26 76.9(3)
O61 Y1 N41 C42 1.7(2)
O11 Y1 N41 C42 -170.2(2)
O1 Y1 N41 C42 99.74(19)
N91 Y1 N41 C42 -82.6(3)
C26 N41 C42 C50 -92.1(3)
Y1 N41 C42 C50 70.0(3)
C26 N41 C42 C43 88.6(3)
Y1 N41 C42 C43 -109.3(2)
C50 C42 C43 C47 -3.8(4)
N41 C42 C43 C47 175.6(3)
C50 C42 C43 C44 176.6(3)
N41 C42 C43 C44 -4.1(4)
C47 C43 C44 C45 -83.9(4)
C42 C43 C44 C45 95.7(3)
C47 C43 C44 C46 38.1(4)
C42 C43 C44 C46 -142.3(3)
C42 C43 C47 C48 2.5(5)
C44 C43 C47 C48 -177.9(3)
C43 C47 C48 C49 -0.2(5)
C47 C48 C49 C50 -0.8(5)
C43 C42 C50 C49 2.9(4)
N41 C42 C50 C49 -176.4(3)
C43 C42 C50 C51 -174.8(3)
N41 C42 C50 C51 5.9(4)
C48 C49 C50 C42 -0.6(5)
C48 C49 C50 C51 177.2(3)
C42 C50 C51 C52 -124.3(3)
C49 C50 C51 C52 58.0(4)
C42 C50 C51 C53 111.5(3)
C49 C50 C51 C53 -66.2(4)
O1 Y1 O61 C62 63.8(3)
N41 Y1 O61 C62 168.5(2)
N91 Y1 O61 C62 -36.9(2)
Y1 O61 C62 C75 41.7(4)
Y1 O61 C62 C63 -138.6(2)
O61 C62 C63 C68 176.7(3)
C75 C62 C63 C68 -3.5(4)
O61 C62 C63 C64 -7.1(4)
C75 C62 C63 C64 172.6(3)
C68 C63 C64 C66 -122.9(3)
C62 C63 C64 C66 61.0(4)
C68 C63 C64 C67 -3.4(4)
C62 C63 C64 C67 -179.4(3)
C68 C63 C64 C65 115.9(3)
C62 C63 C64 C65 -60.2(3)
C62 C63 C68 C69 -0.1(4)
C64 C63 C68 C69 -176.2(3)
C63 C68 C69 C74 2.3(5)
C63 C68 C69 C70A 177.9(3)
C74 C69 C70A C73A 171.2(5)
C68 C69 C70A C73A -4.2(6)
C74 C69 C70A C71A -51.7(5)
C68 C69 C70A C71A 132.9(4)
C74 C69 C70A C72A 53.0(5)
C68 C69 C70A C72A -122.4(5)
C68 C69 C74 C75 -1.0(4)
C70A C69 C74 C75 -176.7(3)
C69 C74 C75 C62 -2.5(4)
C69 C74 C75 C76 176.1(3)
O61 C62 C75 C74 -175.5(3)
C63 C62 C75 C74 4.8(4)
O61 C62 C75 C76 5.9(4)
C63 C62 C75 C76 -173.8(3)
C74 C75 C76 N77 -36.7(4)
C62 C75 C76 N77 141.9(3)
C74 C75 C76 N91 138.8(3)
C62 C75 C76 N91 -42.6(4)
N91 C76 N77 C78 177.9(2)
C75 C76 N77 C78 -6.6(4)
N91 C76 N77 Li6 -1.2(4)
C75 C76 N77 Li6 174.3(3)
C76 N77 C78 C79 -67.2(4)
Li6 N77 C78 C79 112.0(3)
C76 N77 C78 C86 121.2(3)
Li6 N77 C78 C86 -59.6(3)
C86 C78 C79 C83 -2.4(5)
N77 C78 C79 C83 -173.9(3)
C86 C78 C79 C80 177.4(3)
N77 C78 C79 C80 6.0(5)
C83 C79 C80 C81 61.2(4)
C78 C79 C80 C81 -118.6(3)
C83 C79 C80 C82 -61.3(4)
C78 C79 C80 C82 118.9(3)
C78 C79 C83 C84 1.1(6)
C80 C79 C83 C84 -178.7(3)
C79 C83 C84 C85 0.2(6)
C83 C84 C85 C86 -0.2(6)
C84 C85 C86 C78 -1.2(6)
C84 C85 C86 C87 179.6(3)
C79 C78 C86 C85 2.5(5)
N77 C78 C86 C85 174.4(3)
C79 C78 C86 C87 -178.4(3)
N77 C78 C86 C87 -6.5(4)
C85 C86 C87 C88 64.2(4)
C78 C86 C87 C88 -115.0(4)
C85 C86 C87 C89 -57.9(4)
C78 C86 C87 C89 122.9(4)
N77 C76 N91 C92 9.7(4)
C75 C76 N91 C92 -166.1(2)
N77 C76 N91 Y1 -147.7(2)
C75 C76 N91 Y1 36.6(3)
O61 Y1 N91 C76 -4.6(2)
O11 Y1 N91 C76 168.9(2)
O1 Y1 N91 C76 -96.9(2)
N41 Y1 N91 C76 85.4(3)
O61 Y1 N91 C92 -161.3(2)
O11 Y1 N91 C92 12.3(2)
O1 Y1 N91 C92 106.49(19)
N41 Y1 N91 C92 -71.2(3)
C76 N91 C92 C100 -94.6(3)
Y1 N91 C92 C100 65.2(3)
C76 N91 C92 C93 83.8(3)
Y1 N91 C92 C93 -116.5(2)
C76 N91 C92 Li6 -11.9(3)
Y1 N91 C92 Li6 147.87(19)
C100 C92 C93 C97 -0.9(4)
N91 C92 C93 C97 -179.2(3)
Li6 C92 C93 C97 -69.6(3)
C100 C92 C93 C94 177.9(3)
N91 C92 C93 C94 -0.4(4)
Li6 C92 C93 C94 109.2(3)
C100 C92 C93 Li6 68.7(3)
N91 C92 C93 Li6 -109.6(3)
C97 C93 C94 C95 -102.7(3)
C92 C93 C94 C95 78.6(4)
Li6 C93 C94 C95 152.3(3)
C97 C93 C94 C96 21.4(4)
C92 C93 C94 C96 -157.3(3)
Li6 C93 C94 C96 -83.6(3)
C92 C93 C97 C98 0.0(5)
C94 C93 C97 C98 -178.8(3)
Li6 C93 C97 C98 -56.4(3)
C93 C97 C98 C99 -0.1(5)
C97 C98 C99 C100 1.0(5)
C97 C98 C99 Li6 54.4(3)
C93 C92 C100 C99 1.8(4)
N91 C92 C100 C99 -179.9(2)
Li6 C92 C100 C99 76.6(3)
C93 C92 C100 C101 -176.3(3)
N91 C92 C100 C101 2.0(4)
Li6 C92 C100 C101 -101.4(3)
C93 C92 C100 Li6 -74.9(3)
N91 C92 C100 Li6 103.4(3)
C98 C99 C100 C92 -1.9(4)
Li6 C99 C100 C92 -67.5(3)
C98 C99 C100 C101 176.3(3)
Li6 C99 C100 C101 110.6(3)
C98 C99 C100 Li6 65.7(3)
C92 C100 C101 C102 114.0(3)
C99 C100 C101 C102 -64.0(4)
Li6 C100 C101 C102 33.9(3)
C92 C100 C101 C103 -121.9(3)
C99 C100 C101 C103 60.0(4)
Li6 C100 C101 C103 158.0(2)
C205 O201 C202 C203 15.2(4)
Li6 O201 C202 C203 -156.8(3)
O201 C202 C203 C204 -32.1(4)
C202 C203 C204 C205 37.0(4)
C202 O201 C205 C204 8.6(4)
Li6 O201 C205 C204 -179.5(3)
C203 C204 C205 O201 -28.5(4)
C202 O201 Li6 N77 -1.1(6)
C205 O201 Li6 N77 -171.8(3)
C202 O201 Li6 C92 125.7(6)
C205 O201 Li6 C92 -45.0(8)
C202 O201 Li6 C100 118.2(3)
C205 O201 Li6 C100 -52.5(5)
C202 O201 Li6 C93 -169.6(5)
C205 O201 Li6 C93 19.7(7)
C202 O201 Li6 C99 142.5(3)
C205 O201 Li6 C99 -28.3(4)
C76 N77 Li6 O201 152.0(3)
C78 N77 Li6 O201 -27.2(5)
C76 N77 Li6 C92 -4.4(3)
C78 N77 Li6 C92 176.4(2)
C76 N77 Li6 C100 22.7(4)
C78 N77 Li6 C100 -156.6(2)
C76 N77 Li6 C93 -34.2(3)
C78 N77 Li6 C93 146.5(2)
C76 N77 Li6 C99 17.4(5)
C78 N77 Li6 C99 -161.8(3)
C100 C92 Li6 O201 -11.8(6)
C93 C92 Li6 O201 111.5(7)
N91 C92 Li6 O201 -129.5(6)
C100 C92 Li6 N77 126.2(2)
C93 C92 Li6 N77 -110.4(2)
N91 C92 Li6 N77 8.6(3)
C93 C92 Li6 C100 123.4(2)
N91 C92 Li6 C100 -117.6(3)
C100 C92 Li6 C93 -123.4(2)
N91 C92 Li6 C93 119.0(3)
C100 C92 Li6 C99 -32.05(15)
C93 C92 Li6 C99 91.34(19)
N91 C92 Li6 C99 -149.7(2)
C92 C100 Li6 O201 173.7(3)
C99 C100 Li6 O201 52.5(3)
C101 C100 Li6 O201 -66.9(3)
C92 C100 Li6 N77 -50.3(2)
C99 C100 Li6 N77 -171.5(3)
C101 C100 Li6 N77 69.1(3)
C99 C100 Li6 C92 -121.2(3)
C101 C100 Li6 C92 119.4(3)
C92 C100 Li6 C93 31.63(15)
C99 C100 Li6 C93 -89.6(2)
C101 C100 Li6 C93 151.1(2)
C92 C100 Li6 C99 121.2(3)
C101 C100 Li6 C99 -119.4(3)
C97 C93 Li6 O201 -1.8(6)
C92 C93 Li6 O201 -125.7(6)
C94 C93 Li6 O201 122.4(6)
C97 C93 Li6 N77 -172.6(3)
C92 C93 Li6 N77 63.5(2)
C94 C93 Li6 N77 -48.5(3)
C97 C93 Li6 C92 123.9(3)
C94 C93 Li6 C92 -112.0(3)
C97 C93 Li6 C100 90.1(2)
C92 C93 Li6 C100 -33.83(17)
C94 C93 Li6 C100 -145.8(2)
C97 C93 Li6 C99 54.59(19)
C92 C93 Li6 C99 -69.31(19)
C94 C93 Li6 C99 178.7(2)
C98 C99 Li6 O201 96.3(3)
C100 C99 Li6 O201 -135.0(3)
C98 C99 Li6 N77 -118.4(4)
C100 C99 Li6 N77 10.3(3)
C98 C99 Li6 C92 -93.2(2)
C100 C99 Li6 C92 35.47(19)
C98 C99 Li6 C100 -128.7(3)
C98 C99 Li6 C93 -56.5(2)
C100 C99 Li6 C93 72.2(2)

loop_
_platon_squeeze_void_nr
_platon_squeeze_void_average_x
_platon_squeeze_void_average_y
_platon_squeeze_void_average_z
_platon_squeeze_void_volume
_platon_squeeze_void_count_electrons
_platon_squeeze_void_content
1 0.010 0.008 0.490 1484 202 ' '
2 0.258 1.000 0.088 47 3 ' '
3 0.742 0.999 0.912 47 3 ' '
